data_4110476
loop_
_publ_author_name
'Matthew B. Harney'
'Richard J. Keaton'
'James C. Fettinger'
'Lawrence R. Sita'

_publ_section_title
;
 Living Ziegler-Natta Polymerization by Early Transition Metals: Synthesis
 and Evaluation of Cationic Zirconium Alkyl Complexes Bearing \b-Hydrogens
 as Models for Propagating Centers
;
_journal_name_full 'Journal of the American Chemical Society'
_journal_page_first 3420
_journal_page_last 3432
_journal_paper_doi 10.1021/ja057866v
_journal_volume 128
_journal_year 2006
_chemical_formula_sum 'C23 H44 N2 Zr'
_chemical_formula_weight 439.82
_chemical_name_systematic
; 
 ? 
;
_space_group_IT_number 2
_symmetry_cell_setting triclinic
_symmetry_space_group_name_Hall '-P 1'
_symmetry_space_group_name_H-M 'P -1'
_atom_sites_solution_hydrogens geom
_atom_sites_solution_primary direct
_atom_sites_solution_secondary difmap
_audit_creation_method SHELXL-97
_cell_angle_alpha 88.7250(10)
_cell_angle_beta 84.7680(10)
_cell_angle_gamma 65.9390(10)
_cell_formula_units_Z 2
_cell_length_a 8.8883(5)
_cell_length_b 9.2527(5)
_cell_length_c 16.3360(9)
_cell_measurement_temperature 193(2)
_cell_volume 1221.48(12)
_computing_cell_refinement 'Bruker SMART'
_computing_data_collection 'Bruker SMART'
_computing_data_reduction 'Bruker SAINT'
_computing_molecular_graphics 'Bruker SHELXTL'
_computing_publication_material 'Bruker SHELXTL'
_computing_structure_refinement 'SHELXL-97 (Sheldrick, 1997)'
_computing_structure_solution 'SHELXS-97 (Sheldrick, 1990)'
_diffrn_ambient_temperature 193(2)
_diffrn_measured_fraction_theta_full 0.994
_diffrn_measured_fraction_theta_max 0.994
_diffrn_measurement_device_type 'CCD area detector'
_diffrn_measurement_method 'phi and omega scans'
_diffrn_radiation_monochromator graphite
_diffrn_radiation_source 'fine-focus sealed tube'
_diffrn_radiation_type MoK\a
_diffrn_radiation_wavelength 0.71073
_diffrn_reflns_av_R_equivalents 0.0241
_diffrn_reflns_av_sigmaI/netI 0.0212
_diffrn_reflns_limit_h_max 11
_diffrn_reflns_limit_h_min -11
_diffrn_reflns_limit_k_max 12
_diffrn_reflns_limit_k_min -12
_diffrn_reflns_limit_l_max 21
_diffrn_reflns_limit_l_min -21
_diffrn_reflns_number 19265
_diffrn_reflns_theta_full 27.49
_diffrn_reflns_theta_max 27.49
_diffrn_reflns_theta_min 2.41
_diffrn_standards_decay_% 0
_exptl_absorpt_coefficient_mu 0.459
_exptl_absorpt_correction_type 'empirical, SADABS'
_exptl_crystal_colour Colorless
_exptl_crystal_density_diffrn 1.196
_exptl_crystal_density_meas 0
_exptl_crystal_description Block
_exptl_crystal_F_000 472
_exptl_crystal_size_max 0.165
_exptl_crystal_size_mid 0.189
_exptl_crystal_size_min 0.484
_refine_diff_density_max 0.673
_refine_diff_density_min -0.457
_refine_diff_density_rms 0.044
_refine_ls_extinction_method none
_refine_ls_goodness_of_fit_ref 1.062
_refine_ls_hydrogen_treatment mixed
_refine_ls_matrix_type full
_refine_ls_number_parameters 417
_refine_ls_number_reflns 5566
_refine_ls_number_restraints 3
_refine_ls_restrained_S_all 1.062
_refine_ls_R_factor_all 0.0273
_refine_ls_R_factor_gt 0.0241
_refine_ls_shift/su_max 0.001
_refine_ls_shift/su_mean 0.000
_refine_ls_structure_factor_coef Fsqd
_refine_ls_weighting_details 'calc w=1/[\s^2^(Fo^2^)+(0.0364P)^2^+0.2494P] where P=(Fo^2^+2Fc^2^)/3'
_refine_ls_weighting_scheme calc
_refine_ls_wR_factor_gt 0.0633
_refine_ls_wR_factor_ref 0.0651
_reflns_number_gt 5125
_reflns_number_total 5566
_reflns_threshold_expression >2sigma(I)
_cod_data_source_file ja057866vsi20051119_012342.cif
_cod_data_source_block Cp*Zr(Me)(iBu)[N(tBu)C(Me)N(Et)]
_cod_database_code 4110476

loop_
_symmetry_equiv_pos_as_xyz
'x, y, z'
'-x, -y, -z'

loop_
_atom_site_label
_atom_site_type_symbol
_atom_site_fract_x
_atom_site_fract_y
_atom_site_fract_z
_atom_site_U_iso_or_equiv
_atom_site_adp_type
_atom_site_occupancy
_atom_site_symmetry_multiplicity
_atom_site_calc_flag
_atom_site_refinement_flags
_atom_site_disorder_assembly
_atom_site_disorder_group
Zr1 Zr 0.595745(15) 0.128248(15) 0.244820(8) 0.03043(5) Uani 1 1 d . A .
N1 N 0.74635(16) 0.25318(15) 0.17968(8) 0.0368(3) Uani 1 1 d . . .
N2 N 0.77859(15) 0.18622(16) 0.30984(8) 0.0373(3) Uani 1 1 d . . .
CNT1 C 0.66141(13) -0.13257(13) 0.23926(11) 0.000 Uiso 0.00 1 d P . .
C1 C 0.79832(18) -0.15053(18) 0.21072(10) 0.0386(3) Uani 1 1 d . . .
C2 C 0.74575(19) -0.15164(17) 0.29552(9) 0.0370(3) Uani 1 1 d . . .
C3 C 0.57710(19) -0.12631(17) 0.30265(9) 0.0362(3) Uani 1 1 d . . .
C4 C 0.52445(18) -0.10895(18) 0.22206(10) 0.0368(3) Uani 1 1 d . . .
C5 C 0.6614(2) -0.12542(18) 0.16536(9) 0.0381(3) Uani 1 1 d . . .
C6 C 0.9712(2) -0.1809(3) 0.17548(17) 0.0604(5) Uani 1 1 d . . .
H6A H 1.046(4) -0.296(4) 0.1742(17) 0.093(8) Uiso 1 1 d . . .
H6B H 1.006(3) -0.127(3) 0.2050(17) 0.083(9) Uiso 1 1 d . . .
H6C H 0.980(4) -0.133(4) 0.127(2) 0.110(11) Uiso 1 1 d . . .
C7 C 0.8549(3) -0.1902(3) 0.36490(14) 0.0572(5) Uani 1 1 d . . .
H7A H 0.797(3) -0.139(3) 0.4177(16) 0.073(7) Uiso 1 1 d . . .
H7B H 0.944(3) -0.161(3) 0.3522(15) 0.080(8) Uiso 1 1 d . . .
H7C H 0.895(3) -0.306(4) 0.3766(17) 0.098(9) Uiso 1 1 d . . .
C8 C 0.4803(3) -0.1383(3) 0.38092(13) 0.0542(5) Uani 1 1 d . . .
H8A H 0.508(3) -0.247(3) 0.3936(14) 0.070(7) Uiso 1 1 d . . .
H8B H 0.362(4) -0.089(3) 0.3745(16) 0.091(9) Uiso 1 1 d . . .
H8C H 0.512(4) -0.099(4) 0.4277(18) 0.097(9) Uiso 1 1 d . . .
C9 C 0.3560(2) -0.0923(3) 0.20155(15) 0.0539(5) Uani 1 1 d . . .
H9A H 0.351(3) -0.195(3) 0.2028(15) 0.076(7) Uiso 1 1 d . . .
H9B H 0.336(3) -0.053(3) 0.1500(15) 0.065(7) Uiso 1 1 d . . .
H9C H 0.272(3) -0.028(3) 0.2395(15) 0.074(7) Uiso 1 1 d . . .
C10 C 0.6638(4) -0.1285(3) 0.07301(12) 0.0577(5) Uani 1 1 d . . .
H10A H 0.716(4) -0.073(4) 0.0479(18) 0.098(9) Uiso 1 1 d . . .
H10B H 0.568(4) -0.087(4) 0.058(2) 0.109(12) Uiso 1 1 d . . .
H10C H 0.719(4) -0.239(4) 0.0527(18) 0.103(9) Uiso 1 1 d . . .
C11 C 0.79026(18) 0.28473(18) 0.25120(10) 0.0378(3) Uani 1 1 d . . .
C12 C 0.8379(3) 0.4197(3) 0.26829(15) 0.0559(5) Uani 1 1 d . . .
H12A H 0.956(4) 0.382(3) 0.2607(17) 0.093(9) Uiso 1 1 d . . .
H12B H 0.808(3) 0.451(3) 0.3217(18) 0.085(8) Uiso 1 1 d . . .
H12C H 0.788(3) 0.508(3) 0.2367(15) 0.076(7) Uiso 1 1 d . . .
C13 C 0.7603(2) 0.3307(2) 0.10051(10) 0.0461(4) Uani 1 1 d . . .
C14 C 0.7417(3) 0.2271(2) 0.03346(11) 0.0519(4) Uani 1 1 d . . .
H14A H 0.639(3) 0.219(2) 0.0434(12) 0.052(5) Uiso 1 1 d . . .
H14B H 0.831(3) 0.118(3) 0.0330(13) 0.063(6) Uiso 1 1 d . . .
H14C H 0.746(3) 0.274(3) -0.0198(14) 0.061(6) Uiso 1 1 d . . .
C15 C 0.9323(3) 0.3333(4) 0.08189(16) 0.0718(6) Uani 1 1 d . . .
H15A H 0.946(3) 0.361(3) 0.0245(18) 0.090(8) Uiso 1 1 d . . .
H15B H 1.021(3) 0.223(3) 0.0916(15) 0.080(8) Uiso 1 1 d . . .
H15C H 0.953(3) 0.408(3) 0.1151(15) 0.077(7) Uiso 1 1 d . . .
C16 C 0.6229(3) 0.4969(2) 0.09649(15) 0.0610(5) Uani 1 1 d . . .
H16A H 0.514(3) 0.491(3) 0.1074(15) 0.078(7) Uiso 1 1 d . . .
H16B H 0.636(3) 0.535(3) 0.0444(15) 0.070(7) Uiso 1 1 d . . .
H16C H 0.630(3) 0.567(3) 0.1361(15) 0.074(7) Uiso 1 1 d . . .
C17 C 0.8084(2) 0.2039(2) 0.39488(10) 0.0460(4) Uani 1 1 d . . .
H17A H 0.763(2) 0.143(2) 0.4293(11) 0.045(5) Uiso 1 1 d . . .
H17B H 0.756(2) 0.314(2) 0.4146(11) 0.047(5) Uiso 1 1 d . . .
C18 C 0.9919(3) 0.1375(3) 0.40805(14) 0.0595(5) Uani 1 1 d . . .
H18A H 1.053(3) 0.025(3) 0.3912(14) 0.064(6) Uiso 1 1 d . . .
H18B H 1.008(3) 0.144(3) 0.4623(15) 0.070(7) Uiso 1 1 d . . .
H18C H 1.041(3) 0.201(3) 0.3773(14) 0.068(7) Uiso 1 1 d . . .
C19 C 0.4168(2) 0.23134(19) 0.35882(10) 0.0392(3) Uani 1 1 d . . .
H19A H 0.336(3) 0.190(3) 0.3620(14) 0.069(7) Uiso 1 1 d . . .
H19B H 0.473(3) 0.190(2) 0.4047(13) 0.053(5) Uiso 1 1 d . . .
C20 C 0.3005(4) 0.4065(3) 0.36819(18) 0.0414(6) Uani 0.61 1 d P A 1
H20 H 0.2148 0.4293 0.3284 0.050 Uiso 0.61 1 calc PR A 1
C21 C 0.3911(5) 0.5108(4) 0.3472(3) 0.0642(9) Uani 0.61 1 d P A 1
H21A H 0.4776 0.4895 0.3846 0.096 Uiso 0.61 1 calc PR A 1
H21B H 0.3131 0.6221 0.3528 0.096 Uiso 0.61 1 calc PR A 1
H21C H 0.4417 0.4886 0.2904 0.096 Uiso 0.61 1 calc PR A 1
C22 C 0.2120(7) 0.4488(8) 0.4533(5) 0.0538(12) Uani 0.61 1 d P A 1
H22A H 0.1438 0.5629 0.4571 0.081 Uiso 0.61 1 calc PR A 1
H22B H 0.2935 0.4199 0.4940 0.081 Uiso 0.61 1 calc PR A 1
H22C H 0.1413 0.3911 0.4640 0.081 Uiso 0.61 1 calc PR A 1
C20A C 0.3778(7) 0.4116(6) 0.3760(3) 0.0446(11) Uani 0.39 1 d P A 2
H20A H 0.4804 0.4199 0.3913 0.054 Uiso 0.39 1 calc PR A 2
C21A C 0.3103(9) 0.5226(6) 0.3060(4) 0.0667(15) Uani 0.39 1 d P A 2
H21D H 0.2165 0.5070 0.2869 0.100 Uiso 0.39 1 calc PR A 2
H21E H 0.3972 0.5003 0.2606 0.100 Uiso 0.39 1 calc PR A 2
H21F H 0.2736 0.6324 0.3251 0.100 Uiso 0.39 1 calc PR A 2
C22A C 0.240(2) 0.4751(18) 0.4500(10) 0.127(7) Uani 0.39 1 d P A 2
H22D H 0.2267 0.5810 0.4666 0.190 Uiso 0.39 1 calc PR A 2
H22E H 0.2722 0.4034 0.4965 0.190 Uiso 0.39 1 calc PR A 2
H22F H 0.1349 0.4802 0.4330 0.190 Uiso 0.39 1 calc PR A 2
C23 C 0.3836(2) 0.2539(3) 0.16354(13) 0.0506(4) Uani 1 1 d . . .
H23A H 0.286(3) 0.246(3) 0.1942(14) 0.069(7) Uiso 1 1 d . . .
H23B H 0.398(3) 0.207(4) 0.1102(18) 0.098(9) Uiso 1 1 d . . .
H23C H 0.360(3) 0.358(4) 0.1564(17) 0.090(9) Uiso 1 1 d . . .

loop_
_atom_site_aniso_label
_atom_site_aniso_U_11
_atom_site_aniso_U_22
_atom_site_aniso_U_33
_atom_site_aniso_U_23
_atom_site_aniso_U_13
_atom_site_aniso_U_12
Zr1 0.02961(8) 0.03116(8) 0.03319(8) -0.00010(5) -0.00834(5) -0.01393(6)
N1 0.0390(6) 0.0377(7) 0.0379(6) 0.0006(5) -0.0042(5) -0.0197(5)
N2 0.0349(6) 0.0465(7) 0.0365(6) -0.0030(5) -0.0091(5) -0.0213(6)
C1 0.0343(7) 0.0326(7) 0.0468(8) -0.0040(6) -0.0033(6) -0.0112(6)
C2 0.0387(7) 0.0307(7) 0.0413(8) 0.0025(6) -0.0129(6) -0.0121(6)
C3 0.0404(8) 0.0300(7) 0.0393(7) 0.0011(6) -0.0055(6) -0.0149(6)
C4 0.0369(7) 0.0331(7) 0.0452(8) 0.0003(6) -0.0115(6) -0.0174(6)
C5 0.0473(8) 0.0334(7) 0.0362(7) -0.0039(6) -0.0075(6) -0.0180(6)
C6 0.0387(9) 0.0580(12) 0.0776(14) -0.0071(11) 0.0073(9) -0.0149(9)
C7 0.0621(12) 0.0507(11) 0.0610(12) 0.0130(9) -0.0350(10) -0.0196(9)
C8 0.0647(12) 0.0504(11) 0.0498(10) 0.0063(8) 0.0044(9) -0.0280(10)
C9 0.0476(10) 0.0514(11) 0.0748(13) 0.0032(10) -0.0227(9) -0.0290(9)
C10 0.0892(16) 0.0548(12) 0.0368(9) -0.0044(8) -0.0076(9) -0.0365(12)
C11 0.0313(7) 0.0394(8) 0.0462(8) -0.0061(6) -0.0033(6) -0.0176(6)
C12 0.0651(13) 0.0555(12) 0.0626(12) -0.0074(10) -0.0080(10) -0.0395(10)
C13 0.0567(10) 0.0472(9) 0.0423(8) 0.0047(7) -0.0025(7) -0.0301(8)
C14 0.0681(12) 0.0533(11) 0.0387(9) 0.0025(8) -0.0015(8) -0.0298(10)
C15 0.0762(16) 0.0980(19) 0.0614(13) 0.0095(13) 0.0042(11) -0.0585(15)
C16 0.0868(16) 0.0422(10) 0.0586(12) 0.0097(9) -0.0138(11) -0.0298(10)
C17 0.0424(8) 0.0599(11) 0.0410(8) -0.0065(8) -0.0119(7) -0.0242(8)
C18 0.0484(10) 0.0769(15) 0.0615(12) -0.0013(11) -0.0237(9) -0.0300(10)
C19 0.0366(8) 0.0369(8) 0.0421(8) -0.0053(6) -0.0046(6) -0.0124(6)
C20 0.0366(15) 0.0387(15) 0.0470(15) -0.0029(11) -0.0062(12) -0.0128(13)
C21 0.054(2) 0.0386(18) 0.099(3) 0.0006(18) -0.0036(19) -0.0183(15)
C22 0.0506(19) 0.040(2) 0.049(3) -0.0114(19) -0.0010(15) 0.0029(16)
C20A 0.033(2) 0.038(3) 0.062(3) -0.012(2) -0.012(2) -0.012(2)
C21A 0.081(4) 0.039(3) 0.066(3) -0.007(2) 0.010(3) -0.013(3)
C22A 0.226(17) 0.059(6) 0.044(5) -0.007(4) 0.001(8) -0.007(8)
C23 0.0475(10) 0.0505(11) 0.0592(11) 0.0131(9) -0.0248(8) -0.0217(8)

loop_
_atom_type_symbol
_atom_type_description
_atom_type_scat_dispersion_real
_atom_type_scat_dispersion_imag
_atom_type_scat_source
C C 0.0033 0.0016 'International Tables Vol C Tables 4.2.6.8 and 6.1.1.4'
H H 0.0000 0.0000 'International Tables Vol C Tables 4.2.6.8 and 6.1.1.4'
N N 0.0061 0.0033 'International Tables Vol C Tables 4.2.6.8 and 6.1.1.4'
Zr Zr -2.9673 0.5597 'International Tables Vol C Tables 4.2.6.8 and 6.1.1.4'

loop_
_geom_angle_atom_site_label_1
_geom_angle_atom_site_label_2
_geom_angle_atom_site_label_3
_geom_angle
CNT1 Zr1 N2 112.38(5)
CNT1 Zr1 N1 125.45(5)
N2 Zr1 N1 58.30(5)
CNT1 Zr1 C19 108.19(6)
N2 Zr1 C19 86.04(5)
N1 Zr1 C19 122.91(5)
CNT1 Zr1 C23 108.59(7)
N2 Zr1 C23 138.07(6)
N1 Zr1 C23 90.67(6)
C19 Zr1 C23 89.56(7)
CNT1 Zr1 C1 28.77(4)
N2 Zr1 C1 93.44(5)
N1 Zr1 C1 97.36(5)
C19 Zr1 C1 130.51(6)
C23 Zr1 C1 119.98(7)
CNT1 Zr1 C5 28.47(5)
N2 Zr1 C5 125.49(5)
N1 Zr1 C5 107.62(5)
C19 Zr1 C5 129.45(6)
C23 Zr1 C5 88.40(7)
C1 Zr1 C5 32.65(5)
CNT1 Zr1 C2 28.26(5)
N2 Zr1 C2 85.67(5)
N1 Zr1 C2 119.10(5)
C19 Zr1 C2 98.27(6)
C23 Zr1 C2 136.15(6)
C1 Zr1 C2 32.70(5)
C5 Zr1 C2 53.74(5)
CNT1 Zr1 C4 28.03(4)
N2 Zr1 C4 138.93(5)
N1 Zr1 C4 139.20(5)
C19 Zr1 C4 97.40(6)
C23 Zr1 C4 82.99(6)
C1 Zr1 C4 53.77(5)
C5 Zr1 C4 32.32(5)
C2 Zr1 C4 53.29(5)
CNT1 Zr1 C3 27.94(5)
N2 Zr1 C3 110.54(5)
N1 Zr1 C3 150.05(5)
C19 Zr1 C3 80.26(5)
C23 Zr1 C3 109.71(6)
C1 Zr1 C3 53.70(5)
C5 Zr1 C3 53.45(5)
C2 Zr1 C3 32.03(5)
C4 Zr1 C3 32.08(5)
CNT1 Zr1 C11 130.11(5)
N2 Zr1 C11 29.82(5)
N1 Zr1 C11 29.98(5)
C19 Zr1 C11 100.37(5)
C23 Zr1 C11 111.71(6)
C1 Zr1 C11 103.15(5)
C5 Zr1 C11 126.97(5)
C2 Zr1 C11 109.14(5)
C4 Zr1 C11 156.87(5)
C3 Zr1 C11 138.58(5)
C11 N1 C13 125.23(13)
C11 N1 Zr1 91.65(9)
C13 N1 Zr1 140.14(10)
C11 N2 C17 122.00(14)
C11 N2 Zr1 92.75(9)
C17 N2 Zr1 136.86(10)
C5 C1 C2 107.74(13)
C5 C1 C6 126.25(17)
C2 C1 C6 125.91(17)
C5 C1 Zr1 74.56(9)
C2 C1 Zr1 74.89(8)
C6 C1 Zr1 119.38(13)
C3 C2 C1 108.38(13)
C3 C2 C7 125.59(16)
C1 C2 C7 125.75(16)
C3 C2 Zr1 75.49(8)
C1 C2 Zr1 72.42(8)
C7 C2 Zr1 122.98(12)
C2 C3 C4 107.72(13)
C2 C3 C8 125.09(15)
C4 C3 C8 126.71(16)
C2 C3 Zr1 72.48(8)
C4 C3 Zr1 73.29(8)
C8 C3 Zr1 126.08(12)
C5 C4 C3 108.17(13)
C5 C4 C9 126.68(16)
C3 C4 C9 124.90(16)
C5 C4 Zr1 72.66(8)
C3 C4 Zr1 74.63(8)
C9 C4 Zr1 123.22(12)
C1 C5 C4 107.99(13)
C1 C5 C10 126.12(17)
C4 C5 C10 125.73(17)
C1 C5 Zr1 72.79(8)
C4 C5 Zr1 75.02(8)
C10 C5 Zr1 121.72(12)
C1 C6 H6A 112.2(16)
C1 C6 H6B 107.1(18)
H6A C6 H6B 111(2)
C1 C6 H6C 116(2)
H6A C6 H6C 112(3)
H6B C6 H6C 97(3)
C2 C7 H7A 113.8(14)
C2 C7 H7B 110.8(16)
H7A C7 H7B 108(2)
C2 C7 H7C 109.0(16)
H7A C7 H7C 104(2)
H7B C7 H7C 111(2)
C3 C8 H8A 109.9(14)
C3 C8 H8B 110.3(16)
H8A C8 H8B 107(2)
C3 C8 H8C 111.7(17)
H8A C8 H8C 103(2)
H8B C8 H8C 114(2)
C4 C9 H9A 109.7(15)
C4 C9 H9B 110.6(15)
H9A C9 H9B 108(2)
C4 C9 H9C 112.3(15)
H9A C9 H9C 107(2)
H9B C9 H9C 110(2)
C5 C10 H10A 113.4(19)
C5 C10 H10B 112(2)
H10A C10 H10B 104(3)
C5 C10 H10C 109.3(17)
H10A C10 H10C 109(2)
H10B C10 H10C 109(3)
N2 C11 N1 111.71(13)
N2 C11 C12 122.04(15)
N1 C11 C12 126.15(16)
N2 C11 Zr1 57.42(7)
N1 C11 Zr1 58.37(8)
C12 C11 Zr1 158.18(13)
C11 C12 H12A 108.8(17)
C11 C12 H12B 109.6(18)
H12A C12 H12B 106(2)
C11 C12 H12C 113.8(16)
H12A C12 H12C 111(2)
H12B C12 H12C 107(2)
N1 C13 C16 112.12(15)
N1 C13 C14 106.02(13)
C16 C13 C14 108.36(17)
N1 C13 C15 112.06(16)
C16 C13 C15 111.11(19)
C14 C13 C15 106.82(18)
C13 C14 H14A 109.9(12)
C13 C14 H14B 110.9(13)
H14A C14 H14B 108.1(18)
C13 C14 H14C 109.5(13)
H14A C14 H14C 109.1(18)
H14B C14 H14C 109.4(17)
C13 C15 H15A 109.5(16)
C13 C15 H15B 108.8(15)
H15A C15 H15B 109(2)
C13 C15 H15C 114.8(15)
H15A C15 H15C 107(2)
H15B C15 H15C 108(2)
C13 C16 H16A 109.2(15)
C13 C16 H16B 107.1(15)
H16A C16 H16B 112(2)
C13 C16 H16C 112.0(15)
H16A C16 H16C 108(2)
H16B C16 H16C 109(2)
N2 C17 C18 112.85(15)
N2 C17 H17A 108.3(11)
C18 C17 H17A 105.7(11)
N2 C17 H17B 112.7(11)
C18 C17 H17B 109.1(12)
H17A C17 H17B 108.0(16)
C17 C18 H18A 113.8(13)
C17 C18 H18B 111.8(15)
H18A C18 H18B 106(2)
C17 C18 H18C 108.6(14)
H18A C18 H18C 109.2(19)
H18B C18 H18C 107(2)
C20 C19 C20A 27.03(17)
C20 C19 Zr1 122.90(15)
C20A C19 Zr1 113.2(2)
C20 C19 H19A 98.0(14)
C20A C19 H19A 124.0(14)
Zr1 C19 H19A 109.0(14)
C20 C19 H19B 113.9(13)
C20A C19 H19B 97.9(13)
Zr1 C19 H19B 108.1(12)
H19A C19 H19B 102.3(19)
C21 C20 C22 109.6(4)
C21 C20 C19 111.4(3)
C22 C20 C19 112.6(3)
C21 C20 H20 107.7
C22 C20 H20 107.7
C19 C20 H20 107.7
C21A C20A C22A 105.2(7)
C21A C20A C19 115.5(4)
C22A C20A C19 108.8(7)
C21A C20A H20A 109.0
C22A C20A H20A 109.0
C19 C20A H20A 109.0
C20A C21A H21D 109.5
C20A C21A H21E 109.5
H21D C21A H21E 109.5
C20A C21A H21F 109.5
H21D C21A H21F 109.5
H21E C21A H21F 109.5
C20A C22A H22D 109.5
C20A C22A H22E 109.5
H22D C22A H22E 109.5
C20A C22A H22F 109.5
H22D C22A H22F 109.5
H22E C22A H22F 109.5
Zr1 C23 H23A 104.3(13)
Zr1 C23 H23B 115.2(17)
H23A C23 H23B 108(2)
Zr1 C23 H23C 113.8(18)
H23A C23 H23C 108(2)
H23B C23 H23C 107(2)

loop_
_geom_bond_atom_site_label_1
_geom_bond_atom_site_label_2
_geom_bond_distance
Zr1 CNT1 2.2415(12)
Zr1 N2 2.2601(12)
Zr1 N1 2.2821(12)
Zr1 C19 2.2824(16)
Zr1 C23 2.2957(17)
Zr1 C1 2.5099(15)
Zr1 C5 2.5328(15)
Zr1 C2 2.5418(15)
Zr1 C4 2.5632(15)
Zr1 C3 2.5804(15)
Zr1 C11 2.6790(15)
N1 C11 1.3393(19)
N1 C13 1.485(2)
N2 C11 1.334(2)
N2 C17 1.4627(19)
C1 C5 1.418(2)
C1 C2 1.422(2)
C1 C6 1.505(2)
C2 C3 1.414(2)
C2 C7 1.501(2)
C3 C4 1.421(2)
C3 C8 1.503(2)
C4 C5 1.419(2)
C4 C9 1.510(2)
C5 C10 1.508(2)
C6 H6A 1.00(3)
C6 H6B 0.86(3)
C6 H6C 0.92(3)
C7 H7A 0.99(3)
C7 H7B 0.94(3)
C7 H7C 1.00(3)
C8 H8A 0.95(3)
C8 H8B 0.97(3)
C8 H8C 0.97(3)
C9 H9A 0.97(3)
C9 H9B 0.91(2)
C9 H9C 0.93(3)
C10 H10A 0.89(3)
C10 H10B 0.84(3)
C10 H10C 0.99(3)
C11 C12 1.512(2)
C12 H12A 0.95(3)
C12 H12B 0.91(3)
C12 H12C 0.93(3)
C13 C16 1.529(3)
C13 C14 1.535(3)
C13 C15 1.541(3)
C14 H14A 0.94(2)
C14 H14B 1.00(2)
C14 H14C 0.97(2)
C15 H15A 0.98(3)
C15 H15B 1.02(3)
C15 H15C 0.97(3)
C16 H16A 0.99(3)
C16 H16B 0.93(2)
C16 H16C 0.95(3)
C17 C18 1.525(2)
C17 H17A 0.962(19)
C17 H17B 0.98(2)
C18 H18A 0.99(2)
C18 H18B 0.92(2)
C18 H18C 0.97(2)
C19 C20 1.528(3)
C19 C20A 1.585(5)
C19 H19A 0.94(2)
C19 H19B 0.92(2)
C20 C21 1.505(5)
C20 C22 1.509(8)
C20 H20 1.0000
C21 H21A 0.9800
C21 H21B 0.9800
C21 H21C 0.9800
C22 H22A 0.9800
C22 H22B 0.9800
C22 H22C 0.9800
C20A C21A 1.515(8)
C20A C22A 1.576(16)
C20A H20A 1.0000
C21A H21D 0.9800
C21A H21E 0.9800
C21A H21F 0.9800
C22A H22D 0.9800
C22A H22E 0.9800
C22A H22F 0.9800
C23 H23A 0.99(2)
C23 H23B 0.96(3)
C23 H23C 0.91(3)
